data_7029967
loop_
_publ_author_name
'Casti\~neiras, Alfonso'
'Fern\'andez-Hermida, Nuria'
'Garc\'ia-Santos, Isabel'
'G\'omez-Rodr\'iguez, Lourdes'

_publ_section_title
;
 Neutral Ni(II), Pd(II) and Pt(II) ONS-pincer complexes of
 5-acetylbarbituric-4N-dimethylthiosemicarbazone: synthesis,
 characterization and properties.
;
_journal_issue 43
_journal_name_full 'Dalton transactions (Cambridge, England : 2003)'
_journal_page_first 13486
_journal_page_last 13495
_journal_paper_doi 10.1039/c2dt31753b
_journal_volume 41
_journal_year 2012
_chemical_formula_moiety 'C18 H24 N10 Ni O6 S2, 2(H2 O)'
_chemical_formula_sum 'C18 H28 N10 Ni O8 S2'
_chemical_formula_weight 635.33
_chemical_name_systematic
;
?
;
_space_group_IT_number 2
_symmetry_cell_setting triclinic
_symmetry_Int_Tables_number 2
_symmetry_space_group_name_Hall '-P 1'
_symmetry_space_group_name_H-M 'P -1'
_atom_sites_solution_hydrogens difmap
_atom_sites_solution_primary direct
_atom_sites_solution_secondary difmap
_audit_creation_method SHELXL-97
_cell_angle_alpha 63.518(6)
_cell_angle_beta 81.209(6)
_cell_angle_gamma 87.715(7)
_cell_formula_units_Z 2
_cell_length_a 10.2231(6)
_cell_length_b 12.9966(13)
_cell_length_c 13.1332(10)
_cell_measurement_reflns_used 25
_cell_measurement_temperature 293(2)
_cell_measurement_theta_max 42.21
_cell_measurement_theta_min 20.95
_cell_volume 1542.7(2)
_computing_cell_refinement 'CAD4-Express Software (Nonius, 1994)'
_computing_data_collection 'CAD4-Express Software (Nonius, 1994)'
_computing_data_reduction 'GENHKL (Kretschmar, 1997)'
_computing_molecular_graphics 'PLATON (Speck, 2001)'
_computing_publication_material 'SHELXL-97 (Sheldrick, 1997)'
_computing_structure_refinement 'SHELXL-97 (Sheldrick, 1997)'
_computing_structure_solution 'SHELXS-97 (Sheldrick, 1990)'
_diffrn_ambient_temperature 293(2)
_diffrn_measured_fraction_theta_full 1.000
_diffrn_measured_fraction_theta_max 1.000
_diffrn_measurement_device_type 'MACH3 Enraf Nonius'
_diffrn_measurement_method omega/2theta
_diffrn_radiation_monochromator graphite
_diffrn_radiation_source 'fine-focus sealed tube'
_diffrn_radiation_type CuK\a
_diffrn_radiation_wavelength 1.54184
_diffrn_reflns_av_R_equivalents 0.0304
_diffrn_reflns_av_sigmaI/netI 0.0265
_diffrn_reflns_limit_h_max 12
_diffrn_reflns_limit_h_min -12
_diffrn_reflns_limit_k_max 0
_diffrn_reflns_limit_k_min -16
_diffrn_reflns_limit_l_max 14
_diffrn_reflns_limit_l_min -16
_diffrn_reflns_number 6436
_diffrn_reflns_theta_full 72.94
_diffrn_reflns_theta_max 72.94
_diffrn_reflns_theta_min 3.80
_diffrn_standards_decay_% none
_diffrn_standards_interval_time 120
_diffrn_standards_number 3
_exptl_absorpt_coefficient_mu 2.657
_exptl_absorpt_correction_T_max 0.6758
_exptl_absorpt_correction_T_min 0.4480
_exptl_absorpt_correction_type psi-scan
_exptl_absorpt_process_details '(North et al., 1968)'
_exptl_crystal_colour green
_exptl_crystal_density_diffrn 1.368
_exptl_crystal_density_method 'not measured'
_exptl_crystal_description prism
_exptl_crystal_F_000 660
_exptl_crystal_size_max 0.36
_exptl_crystal_size_mid 0.20
_exptl_crystal_size_min 0.16
_platon_squeeze_details
;
;
_refine_diff_density_max 0.420
_refine_diff_density_min -0.382
_refine_diff_density_rms 0.056
_refine_ls_extinction_method none
_refine_ls_goodness_of_fit_ref 1.073
_refine_ls_hydrogen_treatment constr
_refine_ls_matrix_type full
_refine_ls_number_parameters 349
_refine_ls_number_reflns 6150
_refine_ls_number_restraints 0
_refine_ls_restrained_S_all 1.073
_refine_ls_R_factor_all 0.0585
_refine_ls_R_factor_gt 0.0436
_refine_ls_shift/su_max 0.000
_refine_ls_shift/su_mean 0.000
_refine_ls_structure_factor_coef Fsqd
_refine_ls_weighting_details 'calc w=1/[\s^2^(Fo^2^)+(0.0660P)^2^+0.8945P] where P=(Fo^2^+2Fc^2^)/3'
_refine_ls_weighting_scheme calc
_refine_ls_wR_factor_gt 0.1276
_refine_ls_wR_factor_ref 0.1323
_reflns_number_gt 4993
_reflns_number_total 6150
_reflns_threshold_expression >2sigma(I)
_cod_data_source_file c2dt31753b.txt
_cod_data_source_block 01lg15
_cod_depositor_comments
;
The following automatic conversions were performed:

'_symmetry_cell_setting' value 'Triclinic' changed to 'triclinic'
according to
/usr/data/users/saulius/automatic-downloads/retrospective/RSC/lib/dictionaries/cif_core.dic
dictionary named 'cif_core.dic' version 2.4.2 from
2011-04-26.

'_exptl_absorpt_correction_type' value 'Psi-scan'
changed to 'psi-scan' according to
/usr/data/users/saulius/automatic-downloads/retrospective/RSC/lib/dictionaries/cif_core.dic
dictionary named 'cif_core.dic' version 2.4.2 from 2011-04-26.

Automatic conversion script
Id: cif_fix_values 2281 2013-09-26 08:29:07Z andrius 
;
_cod_database_code 7029967

loop_
_symmetry_equiv_pos_as_xyz
'x, y, z'
'-x, -y, -z'

loop_
_atom_site_label
_atom_site_type_symbol
_atom_site_fract_x
_atom_site_fract_y
_atom_site_fract_z
_atom_site_U_iso_or_equiv
_atom_site_adp_type
_atom_site_occupancy
_atom_site_symmetry_multiplicity
_atom_site_calc_flag
_atom_site_refinement_flags
Ni1 Ni 0.42562(4) 0.25532(3) 0.25037(3) 0.03774(13) Uani 1 1 d .
S1 S 0.36525(8) 0.14275(7) 0.45430(6) 0.0590(2) Uani 1 1 d .
S2 S 0.34847(8) 0.12008(6) 0.19423(7) 0.0569(2) Uani 1 1 d .
O11 O 0.52481(18) 0.34795(15) 0.08382(15) 0.0423(4) Uani 1 1 d .
O13 O 0.6739(3) 0.2893(2) -0.22640(19) 0.0773(7) Uani 1 1 d .
O15 O 0.8586(3) 0.0818(2) 0.0925(2) 0.0732(7) Uani 1 1 d .
O21 O 0.46270(15) 0.39933(15) 0.27574(15) 0.0404(4) Uani 1 1 d .
O23 O 0.34249(18) 0.5213(2) 0.54655(19) 0.0585(6) Uani 1 1 d .
O25 O 0.01444(17) 0.4669(2) 0.37983(18) 0.0567(5) Uani 1 1 d .
N11 N 0.6054(2) 0.3167(2) -0.06732(19) 0.0500(5) Uani 1 1 d .
H11 H 0.5507 0.3665 -0.1040 0.060 Uiso 1 1 d R
N12 N 0.6073(2) 0.19919(18) 0.28906(18) 0.0401(4) Uani 1 1 d .
N13 N 0.6258(2) 0.1858(2) 0.39745(19) 0.0468(5) Uani 1 1 d .
H13 H 0.7036 0.1928 0.4115 0.056 Uiso 1 1 d R
N14 N 0.5410(3) 0.1563(2) 0.5793(2) 0.0606(7) Uani 1 1 d .
N15 N 0.7700(3) 0.1913(2) -0.0648(2) 0.0572(6) Uani 1 1 d .
H15 H 0.8233 0.1612 -0.1006 0.069 Uiso 1 1 d R
N21 N 0.39676(19) 0.46076(19) 0.40918(18) 0.0404(5) Uani 1 1 d .
H21 H 0.4784 0.4588 0.4185 0.049 Uiso 1 1 d R
N22 N 0.25615(19) 0.33327(17) 0.19616(17) 0.0366(4) Uani 1 1 d .
N23 N 0.2210(2) 0.31729(19) 0.10484(18) 0.0415(5) Uani 1 1 d .
H23 H 0.1755 0.3670 0.0562 0.050 Uiso 1 1 d R
N24 N 0.2257(3) 0.2062(2) 0.0101(2) 0.0569(6) Uani 1 1 d .
N25 N 0.1811(2) 0.4929(2) 0.4599(2) 0.0462(5) Uani 1 1 d .
H25 H 0.1223 0.5105 0.5033 0.055 Uiso 1 1 d R
C11 C 0.6060(3) 0.2936(2) 0.0463(2) 0.0404(5) Uani 1 1 d .
C13 C 0.6835(3) 0.2670(3) -0.1263(3) 0.0559(7) Uani 1 1 d .
C15 C 0.7807(3) 0.1581(3) 0.0490(3) 0.0524(7) Uani 1 1 d .
C16 C 0.6982(3) 0.2141(2) 0.1062(2) 0.0432(6) Uani 1 1 d .
C17 C 0.7105(3) 0.1900(2) 0.2241(2) 0.0433(6) Uani 1 1 d .
C18 C 0.5183(3) 0.1630(2) 0.4798(2) 0.0489(6) Uani 1 1 d .
C19 C 0.4340(5) 0.1395(5) 0.6723(3) 0.0924(14) Uani 1 1 d .
H19A H 0.3551 0.1725 0.6408 0.139 Uiso 1 1 d R
H19B H 0.4564 0.1745 0.7183 0.139 Uiso 1 1 d R
H19C H 0.4191 0.0582 0.7192 0.139 Uiso 1 1 d R
C20 C 0.6749(4) 0.1674(3) 0.6000(3) 0.0689(9) Uani 1 1 d .
H20A H 0.7319 0.1168 0.5798 0.103 Uiso 1 1 d R
H20B H 0.6732 0.1476 0.6799 0.103 Uiso 1 1 d R
H20C H 0.7074 0.2454 0.5539 0.103 Uiso 1 1 d R
C21 C 0.3666(2) 0.4286(2) 0.3277(2) 0.0347(5) Uani 1 1 d .
C23 C 0.3086(2) 0.4938(2) 0.4756(2) 0.0428(6) Uani 1 1 d .
C25 C 0.1372(2) 0.4647(2) 0.3801(2) 0.0406(5) Uani 1 1 d .
C26 C 0.2332(2) 0.4345(2) 0.3095(2) 0.0356(5) Uani 1 1 d .
C27 C 0.1957(2) 0.4120(2) 0.2176(2) 0.0362(5) Uani 1 1 d .
C28 C 0.2614(3) 0.2197(2) 0.0968(2) 0.0448(6) Uani 1 1 d .
C29 C 0.2782(5) 0.1129(4) -0.0164(4) 0.0861(12) Uani 1 1 d .
H29A H 0.3726 0.1229 -0.0378 0.129 Uiso 1 1 d R
H29B H 0.2391 0.1135 -0.0787 0.129 Uiso 1 1 d R
H29C H 0.2571 0.0407 0.0505 0.129 Uiso 1 1 d R
C30 C 0.1322(4) 0.2793(3) -0.0613(3) 0.0711(9) Uani 1 1 d .
H30A H 0.0616 0.2967 -0.0147 0.107 Uiso 1 1 d R
H30B H 0.0964 0.2401 -0.0984 0.107 Uiso 1 1 d R
H30C H 0.1769 0.3494 -0.1184 0.107 Uiso 1 1 d R
C170 C 0.8425(3) 0.1612(3) 0.2659(3) 0.0640(9) Uani 1 1 d .
H17A H 0.8762 0.2253 0.2729 0.096 Uiso 1 1 d R
H17B H 0.9036 0.1449 0.2122 0.096 Uiso 1 1 d R
H17C H 0.8318 0.0950 0.3397 0.096 Uiso 1 1 d R
C270 C 0.0955(3) 0.4859(3) 0.1462(2) 0.0477(6) Uani 1 1 d .
H27A H 0.1380 0.5310 0.0687 0.071 Uiso 1 1 d R
H27B H 0.0584 0.5360 0.1781 0.071 Uiso 1 1 d R
H27C H 0.0263 0.4380 0.1462 0.071 Uiso 1 1 d R
O1 O 0.80288(16) 0.38865(15) 0.32383(14) 0.0593(5) Uani 1 1 d .
H1A H 0.7525 0.4250 0.3642 0.071 Uiso 1 1 d R
H1B H 0.8836 0.4213 0.3235 0.071 Uiso 1 1 d R
O2 O 0.71879(16) 0.48827(15) 0.10554(14) 0.0814(8) Uani 1 1 d R
H2A H 0.7379 0.4603 0.1790 0.098 Uiso 1 1 d R
H2B H 0.6560 0.5377 0.1071 0.098 Uiso 1 1 d R

loop_
_atom_site_aniso_label
_atom_site_aniso_U_11
_atom_site_aniso_U_22
_atom_site_aniso_U_33
_atom_site_aniso_U_23
_atom_site_aniso_U_13
_atom_site_aniso_U_12
Ni1 0.0388(2) 0.0363(2) 0.0377(2) -0.01624(18) -0.00551(17) 0.00234(16)
S1 0.0569(4) 0.0626(5) 0.0431(4) -0.0119(3) -0.0012(3) -0.0075(3)
S2 0.0754(5) 0.0359(3) 0.0630(5) -0.0219(3) -0.0215(4) 0.0024(3)
O11 0.0480(9) 0.0388(9) 0.0389(9) -0.0175(7) -0.0040(7) 0.0083(7)
O13 0.118(2) 0.0759(16) 0.0459(12) -0.0350(12) -0.0116(13) 0.0162(15)
O15 0.0828(16) 0.0747(15) 0.0787(16) -0.0484(13) -0.0234(13) 0.0402(13)
O21 0.0296(8) 0.0516(10) 0.0490(10) -0.0319(8) -0.0017(7) 0.0034(7)
O23 0.0335(9) 0.1020(17) 0.0727(14) -0.0668(14) -0.0141(9) 0.0106(10)
O25 0.0259(8) 0.1036(17) 0.0654(13) -0.0600(13) -0.0070(8) 0.0067(9)
N11 0.0626(14) 0.0484(13) 0.0395(12) -0.0202(10) -0.0087(10) 0.0094(11)
N12 0.0466(11) 0.0374(10) 0.0373(11) -0.0173(9) -0.0086(9) 0.0062(9)
N13 0.0511(12) 0.0518(13) 0.0401(12) -0.0211(10) -0.0139(9) 0.0097(10)
N14 0.0750(17) 0.0654(16) 0.0391(13) -0.0211(12) -0.0104(12) 0.0076(13)
N15 0.0682(16) 0.0568(14) 0.0540(14) -0.0349(12) -0.0001(12) 0.0115(12)
N21 0.0267(9) 0.0561(13) 0.0484(12) -0.0320(11) -0.0062(8) 0.0042(8)
N22 0.0366(10) 0.0416(11) 0.0346(10) -0.0193(9) -0.0055(8) -0.0020(8)
N23 0.0423(11) 0.0456(11) 0.0427(11) -0.0238(10) -0.0110(9) 0.0018(9)
N24 0.0689(16) 0.0537(14) 0.0639(16) -0.0379(13) -0.0173(13) 0.0004(12)
N25 0.0277(9) 0.0751(15) 0.0538(13) -0.0450(12) -0.0062(9) 0.0068(9)
C11 0.0457(13) 0.0362(12) 0.0385(13) -0.0168(10) -0.0025(10) -0.0013(10)
C13 0.073(2) 0.0508(16) 0.0470(16) -0.0267(14) -0.0006(14) 0.0002(14)
C15 0.0568(16) 0.0499(15) 0.0574(17) -0.0309(14) -0.0064(13) 0.0060(13)
C16 0.0462(13) 0.0391(13) 0.0464(14) -0.0218(11) -0.0051(11) 0.0048(10)
C17 0.0474(14) 0.0386(13) 0.0473(14) -0.0219(11) -0.0096(11) 0.0091(10)
C18 0.0627(17) 0.0412(14) 0.0386(13) -0.0135(11) -0.0102(12) 0.0071(12)
C19 0.098(3) 0.128(4) 0.0453(19) -0.036(2) -0.0041(19) 0.015(3)
C20 0.094(3) 0.067(2) 0.0434(16) -0.0176(15) -0.0251(17) 0.0010(18)
C21 0.0331(11) 0.0369(11) 0.0359(12) -0.0183(10) -0.0035(9) 0.0010(9)
C23 0.0321(11) 0.0596(16) 0.0475(14) -0.0333(13) -0.0074(10) 0.0051(10)
C25 0.0290(11) 0.0564(15) 0.0431(13) -0.0283(12) -0.0048(9) 0.0028(10)
C26 0.0296(11) 0.0442(13) 0.0370(12) -0.0222(10) -0.0036(9) 0.0025(9)
C27 0.0288(10) 0.0445(13) 0.0361(12) -0.0192(10) -0.0025(9) -0.0015(9)
C28 0.0461(14) 0.0446(14) 0.0477(14) -0.0242(12) -0.0039(11) -0.0074(11)
C29 0.121(3) 0.074(2) 0.096(3) -0.063(2) -0.029(3) 0.010(2)
C30 0.079(2) 0.078(2) 0.077(2) -0.045(2) -0.0353(19) 0.0009(18)
C170 0.0557(17) 0.082(2) 0.075(2) -0.0516(19) -0.0242(15) 0.0282(16)
C270 0.0402(13) 0.0637(17) 0.0464(14) -0.0302(13) -0.0113(11) 0.0113(12)
O1 0.0436(10) 0.0794(15) 0.0738(14) -0.0523(13) -0.0023(9) -0.0045(10)
O2 0.0957(19) 0.0862(18) 0.0528(13) -0.0222(13) -0.0018(12) -0.0393(15)

loop_
_atom_type_symbol
_atom_type_description
_atom_type_scat_dispersion_real
_atom_type_scat_dispersion_imag
_atom_type_scat_source
Ni Ni -3.0029 0.5091 'International Tables Vol C Tables 4.2.6.8 and 6.1.1.4'
S S 0.3331 0.5567 'International Tables Vol C Tables 4.2.6.8 and 6.1.1.4'
O O 0.0492 0.0322 'International Tables Vol C Tables 4.2.6.8 and 6.1.1.4'
N N 0.0311 0.0180 'International Tables Vol C Tables 4.2.6.8 and 6.1.1.4'
C C 0.0181 0.0091 'International Tables Vol C Tables 4.2.6.8 and 6.1.1.4'
H H 0.0000 0.0000 'International Tables Vol C Tables 4.2.6.8 and 6.1.1.4'

loop_
_geom_angle_atom_site_label_1
_geom_angle_atom_site_label_2
_geom_angle_atom_site_label_3
_geom_angle
_geom_angle_site_symmetry_1
_geom_angle_site_symmetry_3
_geom_angle_publ_flag
N12 Ni1 N22 171.96(8) . . y
N12 Ni1 O11 84.61(8) . . y
N22 Ni1 O11 88.97(7) . . y
N12 Ni1 O21 88.98(7) . . y
N22 Ni1 O21 85.77(7) . . y
O11 Ni1 O21 86.32(7) . . y
N12 Ni1 S2 103.09(6) . . y
N22 Ni1 S2 81.63(6) . . y
O11 Ni1 S2 89.36(6) . . y
O21 Ni1 S2 166.74(5) . . y
N12 Ni1 S1 81.69(6) . . y
N22 Ni1 S1 104.37(6) . . y
O11 Ni1 S1 165.90(6) . . y
O21 Ni1 S1 90.07(6) . . y
S2 Ni1 S1 97.00(3) . . y
C18 S1 Ni1 92.14(10) . . ?
C28 S2 Ni1 93.17(9) . . ?
C11 O11 Ni1 116.18(16) . . ?
C11 O11 O2 96.08(15) . . ?
Ni1 O11 O2 104.59(8) . . ?
C21 O21 Ni1 115.06(15) . . ?
C21 O21 O2 143.55(16) . . ?
Ni1 O21 O2 98.37(6) . . ?
C13 N11 C11 125.9(2) . . ?
C13 N11 H11 117.0 . . ?
C11 N11 H11 117.1 . . ?
C17 N12 N13 116.6(2) . . ?
C17 N12 Ni1 129.65(18) . . ?
N13 N12 Ni1 112.92(15) . . ?
C18 N13 N12 118.6(2) . . ?
C18 N13 H13 120.6 . . ?
N12 N13 H13 120.7 . . ?
C18 N14 C19 121.8(3) . . ?
C18 N14 C20 121.5(3) . . ?
C19 N14 C20 116.7(3) . . ?
C13 N15 C15 126.4(2) . . ?
C13 N15 H15 116.6 . . ?
C15 N15 H15 117.0 . . ?
C23 N21 C21 125.4(2) . . ?
C23 N21 H21 117.4 . . ?
C21 N21 H21 117.2 . . ?
C27 N22 N23 116.7(2) . . ?
C27 N22 Ni1 127.80(16) . . ?
N23 N22 Ni1 113.71(14) . . ?
C28 N23 N22 117.2(2) . . ?
C28 N23 H23 121.4 . . ?
N22 N23 H23 121.3 . . ?
C28 N24 C30 123.0(3) . . ?
C28 N24 C29 120.7(3) . . ?
C30 N24 C29 116.3(3) . . ?
C23 N25 C25 125.3(2) . . ?
C23 N25 H25 117.3 . . ?
C25 N25 H25 117.4 . . ?
O11 C11 N11 115.3(2) . . ?
O11 C11 C16 127.3(2) . . ?
N11 C11 C16 117.4(2) . . ?
O13 C13 N15 123.7(3) . . ?
O13 C13 N11 122.0(3) . . ?
N15 C13 N11 114.3(3) . . ?
O15 C15 N15 117.0(3) . . ?
O15 C15 C16 126.1(3) . . ?
N15 C15 C16 116.9(3) . . ?
C11 C16 C15 119.0(2) . . ?
C11 C16 C17 120.7(2) . . ?
C15 C16 C17 120.3(2) . . ?
N12 C17 C16 118.4(2) . . ?
N12 C17 C170 121.1(2) . . ?
C16 C17 C170 120.4(2) . . ?
N14 C18 N13 116.1(3) . . ?
N14 C18 S1 123.2(2) . . ?
N13 C18 S1 120.7(2) . . ?
N14 C19 H19A 109.5 . . ?
N14 C19 H19B 110.9 . . ?
H19A C19 H19B 109.5 . . ?
N14 C19 H19C 108.0 . . ?
H19A C19 H19C 109.5 . . ?
H19B C19 H19C 109.5 . . ?
N14 C20 H20A 109.6 . . ?
N14 C20 H20B 109.4 . . ?
H20A C20 H20B 109.5 . . ?
N14 C20 H20C 109.4 . . ?
H20A C20 H20C 109.5 . . ?
H20B C20 H20C 109.5 . . ?
O21 C21 N21 115.7(2) . . ?
O21 C21 C26 126.7(2) . . ?
N21 C21 C26 117.6(2) . . ?
O23 C23 N21 122.0(2) . . ?
O23 C23 N25 122.7(2) . . ?
N21 C23 N25 115.3(2) . . ?
O25 C25 N25 115.9(2) . . ?
O25 C25 C26 126.5(2) . . ?
N25 C25 C26 117.5(2) . . ?
C25 C26 C21 118.6(2) . . ?
C25 C26 C27 120.7(2) . . ?
C21 C26 C27 120.7(2) . . ?
N22 C27 C26 118.4(2) . . ?
N22 C27 C270 121.8(2) . . ?
C26 C27 C270 119.6(2) . . ?
N24 C28 N23 116.0(2) . . ?
N24 C28 S2 122.4(2) . . ?
N23 C28 S2 121.6(2) . . ?
N24 C29 H29A 109.6 . . ?
N24 C29 H29B 109.7 . . ?
H29A C29 H29B 109.5 . . ?
N24 C29 H29C 109.1 . . ?
H29A C29 H29C 109.5 . . ?
H29B C29 H29C 109.5 . . ?
N24 C30 H30A 110.0 . . ?
N24 C30 H30B 109.2 . . ?
H30A C30 H30B 109.5 . . ?
N24 C30 H30C 109.3 . . ?
H30A C30 H30C 109.5 . . ?
H30B C30 H30C 109.5 . . ?
C17 C170 H17A 109.4 . . ?
C17 C170 H17B 109.7 . . ?
H17A C170 H17B 109.5 . . ?
C17 C170 H17C 109.4 . . ?
H17A C170 H17C 109.5 . . ?
H17B C170 H17C 109.5 . . ?
C27 C270 H27A 109.5 . . ?
C27 C270 H27B 109.2 . . ?
H27A C270 H27B 109.5 . . ?
C27 C270 H27C 109.7 . . ?
H27A C270 H27C 109.5 . . ?
H27B C270 H27C 109.5 . . ?
O23 O1 O25 83.68(7) 2_666 1_655 ?
O23 O1 O2 107.40(6) 2_666 . ?
O25 O1 O2 125.27(6) 1_655 . ?
O23 O1 H1A 4.1 2_666 . ?
O25 O1 H1A 83.6 1_655 . ?
O2 O1 H1A 104.1 . . ?
O23 O1 H1B 94.2 2_666 . ?
O25 O1 H1B 14.3 1_655 . ?
O2 O1 H1B 112.7 . . ?
H1A O1 H1B 93.4 . . ?
O1 O2 O11 113.15(5) . . ?
O1 O2 O21 75.73(5) . . ?
O11 O2 O21 57.58(5) . . ?
O1 O2 H2A 6.8 . . ?
O11 O2 H2A 112.9 . . ?
O21 O2 H2A 70.9 . . ?
O1 O2 H2B 107.0 . . ?
O11 O2 H2B 89.7 . . ?
O21 O2 H2B 60.4 . . ?
H2A O2 H2B 100.2 . . ?

loop_
_geom_bond_atom_site_label_1
_geom_bond_atom_site_label_2
_geom_bond_distance
_geom_bond_site_symmetry_2
_geom_bond_publ_flag
Ni1 N12 2.022(2) . y
Ni1 N22 2.032(2) . y
Ni1 O11 2.0815(18) . y
Ni1 O21 2.0998(17) . y
Ni1 S2 2.3873(8) . y
Ni1 S1 2.4015(9) . y
S1 C18 1.704(3) . ?
S2 C28 1.699(3) . ?
O11 C11 1.252(3) . ?
O11 O2 2.875(2) . ?
O13 C13 1.233(4) . ?
O15 C15 1.231(4) . ?
O21 C21 1.254(3) . ?
O21 O2 3.055(2) . ?
O23 C23 1.234(3) . ?
O25 C25 1.254(3) . ?
N11 C13 1.368(4) . ?
N11 C11 1.386(3) . ?
N11 H11 0.8600 . ?
N12 C17 1.289(3) . ?
N12 N13 1.397(3) . ?
N13 C18 1.357(4) . ?
N13 H13 0.8600 . ?
N14 C18 1.326(4) . ?
N14 C19 1.452(4) . ?
N14 C20 1.460(5) . ?
N15 C13 1.357(4) . ?
N15 C15 1.381(4) . ?
N15 H15 0.8599 . ?
N21 C23 1.349(3) . ?
N21 C21 1.387(3) . ?
N21 H21 0.8600 . ?
N22 C27 1.290(3) . ?
N22 N23 1.404(3) . ?
N23 C28 1.362(3) . ?
N23 H23 0.8601 . ?
N24 C28 1.331(3) . ?
N24 C30 1.450(4) . ?
N24 C29 1.465(4) . ?
N25 C23 1.351(3) . ?
N25 C25 1.391(3) . ?
N25 H25 0.8599 . ?
C11 C16 1.413(4) . ?
C15 C16 1.431(4) . ?
C16 C17 1.461(4) . ?
C17 C170 1.506(4) . ?
C19 H19A 0.9600 . ?
C19 H19B 0.9600 . ?
C19 H19C 0.9600 . ?
C20 H20A 0.9599 . ?
C20 H20B 0.9600 . ?
C20 H20C 0.9601 . ?
C21 C26 1.413(3) . ?
C25 C26 1.411(3) . ?
C26 C27 1.468(3) . ?
C27 C270 1.504(3) . ?
C29 H29A 0.9600 . ?
C29 H29B 0.9600 . ?
C29 H29C 0.9600 . ?
C30 H30A 0.9599 . ?
C30 H30B 0.9600 . ?
C30 H30C 0.9600 . ?
C170 H17A 0.9600 . ?
C170 H17B 0.9599 . ?
C170 H17C 0.9600 . ?
C270 H27A 0.9600 . ?
C270 H27B 0.9599 . ?
C270 H27C 0.9601 . ?
O1 O23 2.710(2) 2_666 ?
O1 O25 2.754(2) 1_655 ?
O1 O2 2.8263 . ?
O1 H1A 0.9437 . ?
O1 H1B 0.9414 . ?
O2 H2A 0.9165 . ?
O2 H2B 0.8948 . ?

loop_
_geom_hbond_atom_site_label_D
_geom_hbond_atom_site_label_H
_geom_hbond_atom_site_label_A
_geom_hbond_distance_DH
_geom_hbond_distance_HA
_geom_hbond_distance_DA
_geom_hbond_angle_DHA
_geom_hbond_site_symmetry_A
N13 H13 O1 0.86 2.46 2.955(3) 116.9 .
N21 H21 O23 0.86 2.01 2.854(3) 167.7 2_666
N23 H23 O2 0.86 2.26 2.789(3) 119.6 2_665
N25 H25 O25 0.86 2.03 2.883(3) 173.3 2_566
O1 H1A O23 0.94 1.77 2.710(2) 173.7 2_666
O1 H1B O25 0.94 1.86 2.754(2) 158.5 1_655
O2 H2A O1 0.92 1.92 2.826 169.9 .

loop_
_geom_torsion_atom_site_label_1
_geom_torsion_atom_site_label_2
_geom_torsion_atom_site_label_3
_geom_torsion_atom_site_label_4
_geom_torsion
_geom_torsion_site_symmetry_1
N12 Ni1 S1 C18 28.02(11) .
N22 Ni1 S1 C18 -146.59(11) .
O11 Ni1 S1 C18 14.1(2) .
O21 Ni1 S1 C18 -60.94(11) .
S2 Ni1 S1 C18 130.30(10) .
N12 Ni1 S2 C28 -147.14(11) .
N22 Ni1 S2 C28 26.23(11) .
O11 Ni1 S2 C28 -62.83(11) .
O21 Ni1 S2 C28 8.0(3) .
S1 Ni1 S2 C28 129.80(10) .
N12 Ni1 O11 C11 46.76(18) .
N22 Ni1 O11 C11 -138.09(19) .
O21 Ni1 O11 C11 136.09(18) .
S2 Ni1 O11 C11 -56.45(18) .
S1 Ni1 O11 C11 60.6(3) .
N12 Ni1 O11 O2 -57.70(8) .
N22 Ni1 O11 O2 117.44(8) .
O21 Ni1 O11 O2 31.62(7) .
S2 Ni1 O11 O2 -160.92(6) .
S1 Ni1 O11 O2 -43.8(2) .
N12 Ni1 O21 C21 -139.08(18) .
N22 Ni1 O21 C21 47.01(17) .
O11 Ni1 O21 C21 136.25(17) .
S2 Ni1 O21 C21 65.1(3) .
S1 Ni1 O21 C21 -57.39(17) .
N12 Ni1 O21 O2 55.81(8) .
N22 Ni1 O21 O2 -118.09(8) .
O11 Ni1 O21 O2 -28.85(7) .
S2 Ni1 O21 O2 -100.0(2) .
S1 Ni1 O21 O2 137.51(6) .
N22 Ni1 N12 C17 -63.0(7) .
O11 Ni1 N12 C17 -25.8(2) .
O21 Ni1 N12 C17 -112.2(2) .
S2 Ni1 N12 C17 62.3(2) .
S1 Ni1 N12 C17 157.6(2) .
N22 Ni1 N12 N13 106.3(6) .
O11 Ni1 N12 N13 143.52(17) .
O21 Ni1 N12 N13 57.12(17) .
S2 Ni1 N12 N13 -128.40(16) .
S1 Ni1 N12 N13 -33.10(16) .
C17 N12 N13 C18 -162.0(2) .
Ni1 N12 N13 C18 27.1(3) .
N12 Ni1 N22 C27 -70.2(6) .
O11 Ni1 N22 C27 -107.2(2) .
O21 Ni1 N22 C27 -20.8(2) .
S2 Ni1 N22 C27 163.3(2) .
S1 Ni1 N22 C27 68.2(2) .
N12 Ni1 N22 N23 94.0(6) .
O11 Ni1 N22 N23 57.05(16) .
O21 Ni1 N22 N23 143.43(16) .
S2 Ni1 N22 N23 -32.45(15) .
S1 Ni1 N22 N23 -127.58(15) .
C27 N22 N23 C28 -166.1(2) .
Ni1 N22 N23 C28 27.8(3) .
Ni1 O11 C11 N11 138.92(19) .
O2 O11 C11 N11 -111.5(2) .
Ni1 O11 C11 C16 -42.3(3) .
O2 O11 C11 C16 67.3(3) .
C13 N11 C11 O11 -179.1(3) .
C13 N11 C11 C16 2.0(4) .
C15 N15 C13 O13 -176.3(3) .
C15 N15 C13 N11 3.0(5) .
C11 N11 C13 O13 177.4(3) .
C11 N11 C13 N15 -1.9(4) .
C13 N15 C15 O15 174.7(3) .
C13 N15 C15 C16 -4.1(5) .
O11 C11 C16 C15 178.3(3) .
N11 C11 C16 C15 -2.9(4) .
O11 C11 C16 C17 -2.4(4) .
N11 C11 C16 C17 176.4(2) .
O15 C15 C16 C11 -174.8(3) .
N15 C15 C16 C11 3.8(4) .
O15 C15 C16 C17 5.9(5) .
N15 C15 C16 C17 -175.5(3) .
N13 N12 C17 C16 -174.3(2) .
Ni1 N12 C17 C16 -5.4(4) .
N13 N12 C17 C170 2.6(4) .
Ni1 N12 C17 C170 171.6(2) .
C11 C16 C17 N12 29.7(4) .
C15 C16 C17 N12 -151.0(3) .
C11 C16 C17 C170 -147.3(3) .
C15 C16 C17 C170 32.0(4) .
C19 N14 C18 N13 176.1(3) .
C20 N14 C18 N13 -2.8(4) .
C19 N14 C18 S1 -4.8(5) .
C20 N14 C18 S1 176.3(2) .
N12 N13 C18 N14 -177.1(2) .
N12 N13 C18 S1 3.8(3) .
Ni1 S1 C18 N14 155.6(2) .
Ni1 S1 C18 N13 -25.3(2) .
Ni1 O21 C21 N21 138.57(18) .
O2 O21 C21 N21 -66.8(3) .
Ni1 O21 C21 C26 -43.1(3) .
O2 O21 C21 C26 111.6(3) .
C23 N21 C21 O21 -179.2(2) .
C23 N21 C21 C26 2.3(4) .
C21 N21 C23 O23 180.0(3) .
C21 N21 C23 N25 0.9(4) .
C25 N25 C23 O23 178.8(3) .
C25 N25 C23 N21 -2.2(4) .
C23 N25 C25 O25 178.8(3) .
C23 N25 C25 C26 0.1(4) .
O25 C25 C26 C21 -175.3(3) .
N25 C25 C26 C21 3.3(4) .
O25 C25 C26 C27 5.9(4) .
N25 C25 C26 C27 -175.5(2) .
O21 C21 C26 C25 177.3(2) .
N21 C21 C26 C25 -4.4(3) .
O21 C21 C26 C27 -3.9(4) .
N21 C21 C26 C27 174.4(2) .
N23 N22 C27 C26 -177.7(2) .
Ni1 N22 C27 C26 -13.9(3) .
N23 N22 C27 C270 -1.9(3) .
Ni1 N22 C27 C270 161.93(19) .
C25 C26 C27 N22 -144.5(2) .
C21 C26 C27 N22 36.8(3) .
C25 C26 C27 C270 39.6(3) .
C21 C26 C27 C270 -139.1(2) .
C30 N24 C28 N23 -9.7(4) .
C29 N24 C28 N23 171.7(3) .
C30 N24 C28 S2 168.7(3) .
C29 N24 C28 S2 -9.9(4) .
N22 N23 C28 N24 179.4(2) .
N22 N23 C28 S2 1.0(3) .
Ni1 S2 C28 N24 159.1(2) .
Ni1 S2 C28 N23 -22.6(2) .
O23 O1 O2 O11 -96.10(8) 2_666
O25 O1 O2 O11 169.29(10) 1_655
O23 O1 O2 O21 -51.37(7) 2_666
O25 O1 O2 O21 -145.98(9) 1_655
C11 O11 O2 O1 -90.40(15) .
Ni1 O11 O2 O1 28.69(7) .
C11 O11 O2 O21 -144.30(16) .
Ni1 O11 O2 O21 -25.21(6) .
C21 O21 O2 O1 97.5(3) .
Ni1 O21 O2 O1 -105.55(6) .
C21 O21 O2 O11 -132.5(3) .
Ni1 O21 O2 O11 24.40(6) .

loop_
_platon_squeeze_void_nr
_platon_squeeze_void_average_x
_platon_squeeze_void_average_y
_platon_squeeze_void_average_z
_platon_squeeze_void_volume
_platon_squeeze_void_count_electrons
_platon_squeeze_void_content
1 0.000 0.000 0.500 237 60 ' '
2 0.402 0.351 0.765 11 1 ' '
3 0.597 0.649 0.236 10 1 ' '
